data_7035666
loop_
_publ_author_name
'Dickman, M.H.'
'Ozeki, T.'
'Evans, H.T.jr.'
'Jameson, G.B.'
'Rong, C.-Y.'
'Pope, M.T.'

_publ_section_title
;
 Polyoxometalates from heteropoly "brown" precursors. A new structural
 class of mixed valence heteropolytungstates, ((X O4) W(IV)3 W(VI)17 O62
 Hx)(n-)
;
_journal_name_full
;
Journal of the Chemical Society. Dalton Transactions (2000- )
;
_journal_page_first 149
_journal_page_last 154
_journal_volume 2000
_journal_year 2000
_chemical_formula_sum 'H50.5 K9 Na2.5 O88 W20'
_chemical_name_systematic 'Na2.5 K9 H0.5 (H6 W20 O66) (H2 O)22'
_space_group_IT_number 2
_symmetry_space_group_name_Hall '-P 1'
_symmetry_space_group_name_H-M 'P -1'
_cell_angle_alpha 82.57
_cell_angle_beta 101.15
_cell_angle_gamma 122.96
_cell_formula_units_Z 2
_cell_length_a 24.34
_cell_length_b 12.49
_cell_length_c 17.33
_cell_volume 4335.183
_citation_journal_id_ASTM DALTFG
_cod_data_source_file Dickman_DALTFG_2000_1678.cif
_cod_data_source_block H50.5K9Na2.5O88W20
_cod_database_code 7035666

loop_
_symmetry_equiv_pos_as_xyz
x,y,z
-x,-y,-z

loop_
_atom_site_label
_atom_site_type_symbol
_atom_site_fract_x
_atom_site_fract_y
_atom_site_fract_z
_atom_site_occupancy
_atom_site_U_iso_or_equiv
K1 K+1 0.5229 0.8036 0.3616 1 0.0
O6 O-2 0.705 0.399 0.075 1 0.0
O7 O-2 0.376 0.397 0.097 1 0.0
O79 O-2 0.766 0.065 0.147 1 0.0
W19 W+5 -0.0327 0.8325 0.1573 1 0.0
O55 O-2 0.258 0.731 0.1 1 0.0
O3 O-2 0.378 0.582 0.172 1 0.0
O33 O-2 0.189 0.547 0.278 1 0.0
O86 O-2 0.062 0.051 0.695 1 0.0
O65 O-2 0.059 0.708 0.176 1 0.0
O74 O-2 0.052 0.072 0.442 1 0.0
O8 O-2 0 0.331 0.131 1 0.0
O76 O-2 0.853 0.081 0.596 1 0.0
W8 W+5 0.1335 0.3275 0.1583 1 0.0
O5 O-2 0.721 0.339 0.363 1 0.0
O46 O-2 0.52 0.279 0.389 1 0.0
O58 O-2 0.137 0.802 0.316 1 0.0
O13 O-2 0.506 0.632 0.384 1 0.0
W12 W+5 0.1704 0.4947 0.2137 1 0.0
W7 W+5 0.3561 0.3649 0.0641 1 0.0
W14 W+5 0.3804 0.7195 0.1561 1 0.0
O87 O-2 0.757 0.921 0.306 1 0.0
O40 O-2 0.858 0.786 0.133 1 0.0
O38 O-2 -0.014 0.684 0.077 1 0.0
O51 O-2 0.321 0.461 0.078 1 0.0
O4 O-2 0.386 0.284 0.507 1 0.0
O75 O-2 0.435 0.566 0.543 1 0.0
O60 O-2 -0.072 0.808 0.247 1 0.0
O43 O-2 0.516 0.143 0.34 1 0.0
W10 W+5 0.3509 0.4935 0.2729 1 0.0
K5 K+1 0.8571 0.2781 0.4426 1 0.0
O56 O-2 0.112 0.854 0.168 1 0.0
O62 O-2 0.523 0.304 0.243 1 0.0
O32 O-2 0.386 0.592 0.187 1 0.0
W11 W+5 0.3477 0.5196 0.1404 1 0.0
O16 O-2 0.791 0.646 0.148 1 0.0
W17 W+5 0.1147 0.6901 0.4163 1 0.0
W5 W+5 0.618 0.3306 0.3163 1 0.0
O69 O-2 0.867 0.442 0.229 1 0.0
W18 W+5 0.2215 0.8308 0.2394 1 0.0
O36 O-2 0.357 0.775 0.297 1 0.0
W4 W+5 0.3671 0.2882 0.4234 1 0.0
K3 K+1 0.3312 0.4627 0.4978 1 0.0
O57 O-2 0.27 0.652 0.393 1 0.0
K4 K+1 0.6386 0.5498 0.1865 1 0.0
O73 O-2 0.092 0.19 0.287 1 0.0
O21 O-2 0.113 0.595 0.489 1 0.0
K2 K+1 0.8922 0.433 0.9965 1 0.0
O20 O-2 0.865 0.605 0.41 1 0.0
K8 K+1 0.9106 0.1788 0.1535 1 0.0
O27 O-2 0.685 0.244 0.18 1 0.0
O54 O-2 0.128 0.399 0.298 1 0.0
O29 O-2 0.39 0.239 0.087 1 0.0
O81 O-2 0.909 0.53 0.066 1 0.0
O70 O-2 0.704 0.563 0.314 1 0.0
Na3 Na+1 0.645 0.782 0.034 1 0.0
O39 O-2 0.048 0.829 0.054 1 0.0
W1 W+5 0.3678 0.1335 0.3746 1 0.0
O52 O-2 0.114 0.277 0.259 1 0.0
W13 W+5 0.3921 0.6519 0.331 1 0.0
O14 O-2 0.488 0.723 0.095 1 0.0
O67 O-2 0.662 0.116 0.477 1 0.0
K10 K+1 0.8434 0.8479 0.4524 0.5 0.0
O41 O-2 -0.046 0.741 0.395 1 0.0
O78 O-2 0.544 0.094 0.031 1 0.0
O2 O-2 0.72 0.084 0.281 1 0.0
O31 O-2 0.197 0.365 0.064 1 0.0
O9 O-2 0.011 0.279 0.385 1 0.0
O66 O-2 0.256 0.705 0.242 1 0.0
K6 K+1 0.6322 0.2104 0.0538 1 0.0
O85 O-2 0.223 0.941 0.014 1 0.0
O34 O-2 0.188 0.589 0.123 1 0.0
O49 O-2 0.509 0.346 0.095 1 0.0
O63 O-2 0.315 0.302 0.176 1 0.0
O17 O-2 0.136 0.752 0.46 1 0.0
O11 O-2 0.39 0.612 0.041 1 0.0
W9 W+5 0.14 0.2868 0.3476 1 0.0
W20 W+5 0.8832 0.9961 0.3417 1 0.0
O82 O-2 0.384 0.948 0.325 1 0.0
O10 O-2 0.389 0.451 0.335 1 0.0
O42 O-2 0.062 0.651 0.341 1 0.0
Na1 Na+1 0 0.5 0 1 0.0
O35 O-2 0.475 0.675 0.239 1 0.0
O18 O-2 0.228 0.936 0.22 1 0.0
O28 O-2 0.693 0.371 0.222 1 0.0
O26 O-2 0.693 0.219 0.319 1 0.0
O1 O-2 0.391 0.031 0.424 1 0.0
O12 O-2 0.004 0.559 0.204 1 0.0
O53 O-2 0.119 0.429 0.164 1 0.0
O59 O-2 0.875 0.657 0.267 1 0.0
O24 O-2 0.211 0.163 0.389 1 0.0
O68 O-2 0.108 0.454 0.421 1 0.0
W16 W+5 -0.0871 0.6605 0.1726 1 0.0
O25 O-2 0.207 0.289 0.433 1 0.0
K9 K+1 0.274 0.0289 0.0842 0.5 0.0
O48 O-2 0.517 0.433 0.289 1 0.0
O37 O-2 0.341 0.824 0.153 1 0.0
O71 O-2 0.835 0.013 0.425 1 0.0
O44 O-2 0.34 0.135 0.283 1 0.0
O77 O-2 0.033 0.067 0.088 1 0.0
W15 W+5 0.1151 0.7246 0.071 1 0.0
O64 O-2 0.331 0.414 0.226 1 0.0
O83 O-2 0.169 0.201 0.031 1 0.0
O50 O-2 0.513 0.463 0.138 1 0.0
O45 O-2 0.516 0.168 0.205 1 0.0
O72 O-2 0.096 0.075 0.24 1 0.0
O88 O-2 0.609 0.788 0.21 1 0.0
K7 K+1 0.1196 0.5657 0.6306 1 0.0
O61 O-2 0.321 0.27 0.327 1 0.0
Na2 Na+1 0.998 0.964 0.652 1 0.0
O15 O-2 0.154 0.729 -0.099 1 0.0
W6 W+5 0.6153 0.3664 0.1464 1 0.0
W2 W+5 0.6211 0.1757 0.2657 1 0.0
O84 O-2 0.603 0.924 0.399 1 0.0
O22 O-2 0.753 0.765 0.332 1 0.0
O47 O-2 0.337 0.399 0.367 1 0.0
O80 O-2 0.372 0.746 0.471 1 0.0
W3 W+5 0.3623 0.1745 0.1814 1 0.0
O23 O-2 0.398 0.167 0.449 1 0.0
O30 O-2 0.199 0.212 0.165 1 0.0
O19 O-2 -0.097 0.942 0.108 1 0.0
